data_4127881
loop_
_publ_author_name
'Kong, Wei-Jun'
'Finger, Lars H.'
'Messinis, Antonis M.'
'Kuniyil, Rositha'
'Oliveira, Jo\~ao C A'
'Ackermann, Lutz'

_publ_section_title
;
 Flow Rhodaelectro-Catalyzed Alkyne Annulations by Versatile C-H
 Activation: Mechanistic Support for Rhodium(III/IV).
;
_journal_issue 43
_journal_name_full 'Journal of the American Chemical Society'
_journal_page_first 17198
_journal_page_last 17206
_journal_paper_doi 10.1021/jacs.9b07763
_journal_volume 141
_journal_year 2019
_chemical_formula_moiety 'C18 H23 Cl N O Rh'
_chemical_formula_sum 'C18 H23 Cl N O Rh'
_chemical_formula_weight 407.73
_space_group_crystal_system triclinic
_space_group_IT_number 2
_space_group_name_Hall '-P 1'
_space_group_name_H-M_alt 'P -1'
_symmetry_space_group_name_Hall '-P 1'
_symmetry_space_group_name_H-M 'P -1'
_atom_sites_solution_hydrogens mixed
_atom_sites_solution_primary dual
_audit_creation_date 2019-04-03
_audit_creation_method
;
Olex2 1.2
(compiled 2018.05.29 svn.r3508 for OlexSys, GUI svn.r5506)
;
_cell_angle_alpha 62.265(2)
_cell_angle_beta 71.938(2)
_cell_angle_gamma 84.034(2)
_cell_formula_units_Z 4
_cell_length_a 10.1827(5)
_cell_length_b 14.0724(9)
_cell_length_c 14.7798(10)
_cell_measurement_reflns_used 9227
_cell_measurement_temperature 99.99
_cell_measurement_theta_max 13.703
_cell_measurement_theta_min 2.248
_cell_volume 1780.12(19)
_computing_cell_refinement 'SAINT V8.38A (?, 2016)'
_computing_data_reduction 'SAINT V8.38A (?, 2016)'
_computing_molecular_graphics 'Olex2 (Dolomanov et al., 2009)'
_computing_publication_material 'Olex2 (Dolomanov et al., 2009)'
_computing_structure_refinement 'XL (Sheldrick, 2008)'
_computing_structure_solution 'XT (Sheldrick, 2015)'
_diffrn_ambient_temperature 99.99
_diffrn_measured_fraction_theta_full 0.998
_diffrn_measured_fraction_theta_max 0.997
_diffrn_measurement_device_type 'Bruker APEX-II CCD'
_diffrn_measurement_method '\f and \w scans'
_diffrn_radiation_type MoK\a
_diffrn_radiation_wavelength 0.71073
_diffrn_reflns_av_R_equivalents 0.0205
_diffrn_reflns_av_unetI/netI 0.0082
_diffrn_reflns_Laue_measured_fraction_full 0.998
_diffrn_reflns_Laue_measured_fraction_max 0.997
_diffrn_reflns_limit_h_max 14
_diffrn_reflns_limit_h_min -13
_diffrn_reflns_limit_k_max 20
_diffrn_reflns_limit_k_min -20
_diffrn_reflns_limit_l_max 21
_diffrn_reflns_limit_l_min -21
_diffrn_reflns_number 141625
_diffrn_reflns_point_group_measured_fraction_full 0.998
_diffrn_reflns_point_group_measured_fraction_max 0.997
_diffrn_reflns_theta_full 25.242
_diffrn_reflns_theta_max 30.552
_diffrn_reflns_theta_min 2.370
_diffrn_standards_number 0
_exptl_absorpt_coefficient_mu 1.110
_exptl_absorpt_correction_T_max 0.2346
_exptl_absorpt_correction_T_min 0.1848
_exptl_absorpt_correction_type multi-scan
_exptl_absorpt_process_details
'SADABS-2016/2 (Bruker,2016/2) was used for absorption correction. wR2(int) was 0.1399 before and 0.0354 after correction. The Ratio of minimum to maximum transmission is 0.7877. The \l/2 correction factor is Not present.'
_exptl_crystal_colour orange
_exptl_crystal_colour_primary orange
_exptl_crystal_density_diffrn 1.521
_exptl_crystal_description plate
_exptl_crystal_F_000 832
_exptl_crystal_size_max 0.461
_exptl_crystal_size_mid 0.304
_exptl_crystal_size_min 0.106
_refine_diff_density_max 0.468
_refine_diff_density_min -0.643
_refine_diff_density_rms 0.050
_refine_ls_extinction_method none
_refine_ls_goodness_of_fit_ref 1.048
_refine_ls_hydrogen_treatment mixed
_refine_ls_matrix_type full
_refine_ls_number_parameters 417
_refine_ls_number_reflns 10886
_refine_ls_number_restraints 2
_refine_ls_restrained_S_all 1.050
_refine_ls_R_factor_all 0.0159
_refine_ls_R_factor_gt 0.0156
_refine_ls_shift/su_max 0.005
_refine_ls_shift/su_mean 0.000
_refine_ls_structure_factor_coef Fsqd
_refine_ls_weighting_details 'w=1/[\s^2^(Fo^2^)+(0.0211P)^2^+0.7889P] where P=(Fo^2^+2Fc^2^)/3'
_refine_ls_weighting_scheme calc
_refine_ls_wR_factor_gt 0.0427
_refine_ls_wR_factor_ref 0.0429
_reflns_Friedel_coverage 0.000
_reflns_number_gt 10676
_reflns_number_total 10886
_reflns_threshold_expression 'I > 2\s(I)'
_cod_data_source_file ja9b07763_si_005.cif
_cod_data_source_block 0629_cg_0m
_cod_database_code 4127881
_shelx_shelxl_version_number 2018/3
_shelx_space_group_comment
;
The symmetry employed for this shelxl refinement is uniquely defined
by the following loop, which should always be used as a source of
symmetry information in preference to the above space-group names.
They are only intended as comments.
;
_shelx_estimated_absorpt_t_max 0.891
_shelx_estimated_absorpt_t_min 0.629
_olex2_refinement_description
;
1. Fixed Uiso
 At 1.2 times of:
  All C(H) groups
 At 1.5 times of:
  All C(H,H,H) groups
2. Restrained distances
 N2-H2 = N1-H1
 1 with sigma of 0.02
3.a Aromatic/amide H refined with riding coordinates:
 C4(H4), C5(H5), C6(H6), C7(H7), C21(H21), C22(H22), C23(H23), C24(H24)
3.b Idealised Me refined as rotating group:
 C8(H8A,H8B,H8C), C11(H11A,H11B,H11C), C15(H15A,H15B,H15C), C16(H16A,H16B,
 H16C), C17(H17A,H17B,H17C), C18(H18A,H18B,H18C), C26(H26A,H26B,H26C), C29(H29A,
 H29B,H29C), C32(H32A,H32B,H32C), C34(H34A,H34B,H34C), C35(H35A,H35B,H35C),
 C36(H36A,H36B,H36C)
;
_olex2_diffrn_ambient_temperature_device 'Oxford Cryosystems Cryostream 800'
_olex2_exptl_crystal_mounting_method 'The crystal was mounted on a MITIGEN holder in NVH oil'
_olex2_submission_special_instructions 'No special instructions were received'

loop_
_space_group_symop_operation_xyz
'x, y, z'
'-x, -y, -z'

loop_
_atom_site_label
_atom_site_type_symbol
_atom_site_fract_x
_atom_site_fract_y
_atom_site_fract_z
_atom_site_U_iso_or_equiv
_atom_site_adp_type
_atom_site_occupancy
_atom_site_site_symmetry_order
_atom_site_calc_flag
_atom_site_refinement_flags_posn
Rh1 Rh 0.22541(2) 0.29083(2) 0.82363(2) 0.01567(2) Uani 1 1 d .
Cl1 Cl 0.34581(3) 0.40206(2) 0.63844(2) 0.02128(4) Uani 1 1 d .
O1 O 0.41483(8) 0.42970(7) 0.95162(7) 0.02480(15) Uani 1 1 d .
N1 N 0.26644(9) 0.39657(7) 0.87426(7) 0.01820(15) Uani 1 1 d D
H1 H 0.2117(16) 0.4510(12) 0.8751(14) 0.035(4) Uiso 1 1 d D
C1 C 0.40986(10) 0.24125(8) 0.85033(8) 0.01805(16) Uani 1 1 d .
C2 C 0.46191(10) 0.29523(8) 0.89276(8) 0.01910(17) Uani 1 1 d .
C3 C 0.37398(10) 0.37910(8) 0.90690(8) 0.01888(17) Uani 1 1 d .
C4 C 0.58871(11) 0.27316(9) 0.91439(9) 0.0239(2) Uani 1 1 d .
H4 H 0.620743 0.311104 0.943012 0.029 Uiso 1 1 calc R
C5 C 0.66715(11) 0.19529(9) 0.89358(10) 0.0267(2) Uani 1 1 d .
H5 H 0.753983 0.179545 0.907463 0.032 Uiso 1 1 calc R
C6 C 0.61814(11) 0.14008(9) 0.85217(10) 0.0263(2) Uani 1 1 d .
H6 H 0.671676 0.086103 0.838589 0.032 Uiso 1 1 calc R
C7 C 0.49163(11) 0.16300(9) 0.83042(9) 0.02251(19) Uani 1 1 d .
H7 H 0.460494 0.124827 0.801603 0.027 Uiso 1 1 calc R
C8 C 0.31828(12) 0.49915(9) 0.98355(10) 0.0259(2) Uani 1 1 d .
H8A H 0.304118 0.560943 0.919794 0.039 Uiso 1 1 calc GR
H8B H 0.355398 0.524432 1.022743 0.039 Uiso 1 1 calc GR
H8C H 0.229816 0.459209 1.029786 0.039 Uiso 1 1 calc GR
C9 C 0.06606(11) 0.18935(9) 0.95984(9) 0.02278(19) Uani 1 1 d .
C10 C -0.00360(10) 0.27968(9) 0.89604(9) 0.02110(18) Uani 1 1 d .
C11 C -0.08671(12) 0.35484(10) 0.93433(11) 0.0300(2) Uani 1 1 d .
H11A H -0.035514 0.376699 0.968415 0.045 Uiso 1 1 calc GR
H11B H -0.174989 0.318662 0.986316 0.045 Uiso 1 1 calc GR
H11C H -0.104167 0.418502 0.873403 0.045 Uiso 1 1 calc GR
C12 C 0.02362(11) 0.28304(9) 0.79554(9) 0.02175(18) Uani 1 1 d .
C13 C 0.10836(11) 0.19276(9) 0.79532(9) 0.02292(19) Uani 1 1 d .
C14 C 0.12686(11) 0.13256(9) 0.89875(9) 0.0241(2) Uani 1 1 d .
C15 C 0.19237(14) 0.02715(10) 0.94136(13) 0.0382(3) Uani 1 1 d .
H15A H 0.241661 0.010680 0.882291 0.057 Uiso 1 1 calc GR
H15B H 0.120693 -0.029382 0.993430 0.057 Uiso 1 1 calc GR
H15C H 0.257770 0.030941 0.976355 0.057 Uiso 1 1 calc GR
C16 C 0.15291(14) 0.16409(12) 0.70493(12) 0.0366(3) Uani 1 1 d .
H16A H 0.188936 0.228972 0.637282 0.055 Uiso 1 1 calc GR
H16B H 0.073584 0.132582 0.702320 0.055 Uiso 1 1 calc GR
H16C H 0.225392 0.111954 0.716030 0.055 Uiso 1 1 calc GR
C17 C -0.02083(14) 0.36423(11) 0.70195(11) 0.0339(3) Uani 1 1 d .
H17A H -0.058312 0.425255 0.714981 0.051 Uiso 1 1 calc GR
H17B H -0.092183 0.331328 0.692180 0.051 Uiso 1 1 calc GR
H17C H 0.058851 0.389358 0.637326 0.051 Uiso 1 1 calc GR
C18 C 0.05736(14) 0.15351(12) 1.07452(10) 0.0346(3) Uani 1 1 d .
H18A H 0.145889 0.125321 1.086477 0.052 Uiso 1 1 calc GR
H18B H -0.016086 0.097089 1.121589 0.052 Uiso 1 1 calc GR
H18C H 0.036603 0.214732 1.090328 0.052 Uiso 1 1 calc GR
Rh2 Rh 0.24686(2) 0.73318(2) 0.65080(2) 0.01648(2) Uani 1 1 d .
Cl2 Cl 0.08789(3) 0.61999(2) 0.82294(2) 0.02190(5) Uani 1 1 d .
O2 O 0.61820(8) 0.58166(7) 0.68748(7) 0.02433(15) Uani 1 1 d .
N2 N 0.39921(9) 0.62045(7) 0.65997(7) 0.01896(15) Uani 1 1 d D
H2 H 0.4005(16) 0.5657(11) 0.6436(13) 0.029(4) Uiso 1 1 d D
C19 C 0.36283(10) 0.76990(8) 0.72124(8) 0.01869(17) Uani 1 1 d .
C20 C 0.48652(11) 0.71502(8) 0.72527(8) 0.01953(17) Uani 1 1 d .
C21 C 0.58169(11) 0.73172(9) 0.76790(9) 0.02357(19) Uani 1 1 d .
H21 H 0.664577 0.693894 0.768270 0.028 Uiso 1 1 calc R
C22 C 0.55322(12) 0.80433(10) 0.80961(9) 0.0268(2) Uani 1 1 d .
H22 H 0.616835 0.817326 0.838420 0.032 Uiso 1 1 calc R
C23 C 0.43078(13) 0.85785(9) 0.80885(9) 0.0261(2) Uani 1 1 d .
H23 H 0.410524 0.906630 0.838604 0.031 Uiso 1 1 calc R
C24 C 0.33687(11) 0.84153(9) 0.76531(8) 0.02252(19) Uani 1 1 d .
H24 H 0.254126 0.879564 0.765581 0.027 Uiso 1 1 calc R
C25 C 0.50118(10) 0.63412(8) 0.68737(8) 0.01919(17) Uani 1 1 d .
C26 C 0.64321(11) 0.50995(9) 0.63959(9) 0.0244(2) Uani 1 1 d .
H26A H 0.635947 0.548882 0.566593 0.037 Uiso 1 1 calc GR
H26B H 0.574523 0.449559 0.682223 0.037 Uiso 1 1 calc GR
H26C H 0.736140 0.482741 0.637423 0.037 Uiso 1 1 calc GR
C27 C 0.22098(11) 0.75420(8) 0.49748(8) 0.02109(18) Uani 1 1 d .
C28 C 0.31517(11) 0.83497(8) 0.48329(8) 0.02128(18) Uani 1 1 d .
C29 C 0.46374(13) 0.85721(10) 0.41688(10) 0.0298(2) Uani 1 1 d .
H29A H 0.518244 0.870892 0.454205 0.045 Uiso 1 1 calc GR
H29B H 0.471795 0.920397 0.347659 0.045 Uiso 1 1 calc GR
H29C H 0.498413 0.794911 0.405305 0.045 Uiso 1 1 calc GR
C30 C 0.23573(12) 0.89754(8) 0.53345(8) 0.02208(18) Uani 1 1 d .
C31 C 0.09980(11) 0.84877(9) 0.58830(9) 0.02266(19) Uani 1 1 d .
C32 C -0.01960(13) 0.88617(11) 0.65127(10) 0.0320(2) Uani 1 1 d .
H32A H -0.075731 0.823756 0.712453 0.048 Uiso 1 1 calc GR
H32B H -0.076410 0.930972 0.605458 0.048 Uiso 1 1 calc GR
H32C H 0.015207 0.928254 0.677118 0.048 Uiso 1 1 calc GR
C33 C 0.09054(11) 0.76212(9) 0.56156(9) 0.02244(19) Uani 1 1 d .
C34 C -0.03801(12) 0.69436(11) 0.59979(11) 0.0312(2) Uani 1 1 d .
H34A H -0.017580 0.639149 0.575244 0.047 Uiso 1 1 calc GR
H34B H -0.109383 0.739778 0.570940 0.047 Uiso 1 1 calc GR
H34C H -0.071216 0.659798 0.678192 0.047 Uiso 1 1 calc GR
C35 C 0.28873(14) 0.99779(9) 0.52460(10) 0.0291(2) Uani 1 1 d .
H35A H 0.222468 1.017695 0.576428 0.044 Uiso 1 1 calc GR
H35B H 0.300444 1.056184 0.452040 0.044 Uiso 1 1 calc GR
H35C H 0.377969 0.985115 0.539544 0.044 Uiso 1 1 calc GR
C36 C 0.26227(12) 0.67599(9) 0.45247(9) 0.0257(2) Uani 1 1 d .
H36A H 0.355988 0.653497 0.454955 0.039 Uiso 1 1 calc GR
H36B H 0.260194 0.710300 0.378084 0.039 Uiso 1 1 calc GR
H36C H 0.197637 0.612979 0.494910 0.039 Uiso 1 1 calc GR

loop_
_atom_site_aniso_label
_atom_site_aniso_U_11
_atom_site_aniso_U_22
_atom_site_aniso_U_33
_atom_site_aniso_U_23
_atom_site_aniso_U_13
_atom_site_aniso_U_12
Rh1 0.01448(3) 0.01699(4) 0.01679(4) -0.00801(3) -0.00535(3) -0.00069(2)
Cl1 0.02401(11) 0.02173(10) 0.01687(10) -0.00779(8) -0.00482(8) -0.00314(8)
O1 0.0246(4) 0.0276(4) 0.0340(4) -0.0199(3) -0.0156(3) 0.0039(3)
N1 0.0180(4) 0.0191(4) 0.0199(4) -0.0099(3) -0.0070(3) 0.0005(3)
C1 0.0163(4) 0.0187(4) 0.0172(4) -0.0065(3) -0.0047(3) -0.0007(3)
C2 0.0174(4) 0.0192(4) 0.0201(4) -0.0073(3) -0.0070(3) -0.0003(3)
C3 0.0193(4) 0.0190(4) 0.0193(4) -0.0083(3) -0.0068(3) -0.0018(3)
C4 0.0206(4) 0.0238(5) 0.0280(5) -0.0097(4) -0.0115(4) 0.0001(4)
C5 0.0180(4) 0.0260(5) 0.0326(5) -0.0092(4) -0.0102(4) 0.0025(4)
C6 0.0205(5) 0.0249(5) 0.0301(5) -0.0112(4) -0.0064(4) 0.0041(4)
C7 0.0207(4) 0.0235(5) 0.0242(5) -0.0122(4) -0.0059(4) 0.0017(4)
C8 0.0280(5) 0.0279(5) 0.0318(5) -0.0192(4) -0.0136(4) 0.0039(4)
C9 0.0191(4) 0.0247(5) 0.0212(4) -0.0074(4) -0.0045(4) -0.0053(4)
C10 0.0152(4) 0.0242(5) 0.0258(5) -0.0132(4) -0.0048(3) -0.0016(3)
C11 0.0210(5) 0.0339(6) 0.0399(6) -0.0239(5) -0.0038(4) 0.0008(4)
C12 0.0178(4) 0.0253(5) 0.0257(5) -0.0122(4) -0.0093(4) -0.0012(3)
C13 0.0191(4) 0.0257(5) 0.0289(5) -0.0168(4) -0.0051(4) -0.0034(4)
C14 0.0184(4) 0.0194(4) 0.0318(5) -0.0098(4) -0.0059(4) -0.0029(3)
C15 0.0266(6) 0.0196(5) 0.0587(9) -0.0103(5) -0.0119(6) 0.0001(4)
C16 0.0314(6) 0.0487(8) 0.0432(7) -0.0349(6) -0.0033(5) -0.0072(5)
C17 0.0301(6) 0.0389(6) 0.0337(6) -0.0108(5) -0.0198(5) 0.0004(5)
C18 0.0311(6) 0.0437(7) 0.0204(5) -0.0071(5) -0.0054(4) -0.0087(5)
Rh2 0.01534(4) 0.01735(4) 0.01734(4) -0.00818(3) -0.00515(3) 0.00056(2)
Cl2 0.02041(10) 0.02129(10) 0.01939(10) -0.00700(8) -0.00360(8) 0.00072(8)
O2 0.0203(3) 0.0305(4) 0.0316(4) -0.0201(3) -0.0124(3) 0.0080(3)
N2 0.0179(4) 0.0200(4) 0.0215(4) -0.0114(3) -0.0062(3) 0.0018(3)
C19 0.0194(4) 0.0194(4) 0.0171(4) -0.0083(3) -0.0049(3) -0.0008(3)
C20 0.0192(4) 0.0218(4) 0.0190(4) -0.0102(4) -0.0056(3) -0.0003(3)
C21 0.0214(4) 0.0295(5) 0.0243(5) -0.0146(4) -0.0088(4) 0.0015(4)
C22 0.0296(5) 0.0326(6) 0.0255(5) -0.0169(4) -0.0111(4) -0.0010(4)
C23 0.0327(5) 0.0270(5) 0.0236(5) -0.0155(4) -0.0081(4) 0.0004(4)
C24 0.0251(5) 0.0229(5) 0.0211(4) -0.0120(4) -0.0061(4) 0.0023(4)
C25 0.0179(4) 0.0209(4) 0.0192(4) -0.0097(4) -0.0055(3) 0.0021(3)
C26 0.0223(5) 0.0279(5) 0.0288(5) -0.0175(4) -0.0097(4) 0.0073(4)
C27 0.0239(5) 0.0211(4) 0.0194(4) -0.0086(4) -0.0083(4) -0.0015(3)
C28 0.0240(5) 0.0208(4) 0.0184(4) -0.0079(4) -0.0060(3) -0.0031(4)
C29 0.0284(5) 0.0325(6) 0.0255(5) -0.0147(5) 0.0016(4) -0.0100(4)
C30 0.0278(5) 0.0186(4) 0.0205(4) -0.0076(4) -0.0104(4) 0.0015(4)
C31 0.0234(5) 0.0231(5) 0.0225(5) -0.0096(4) -0.0109(4) 0.0053(4)
C32 0.0288(6) 0.0367(6) 0.0323(6) -0.0175(5) -0.0127(5) 0.0134(5)
C33 0.0207(4) 0.0244(5) 0.0231(5) -0.0092(4) -0.0103(4) 0.0006(4)
C34 0.0217(5) 0.0368(6) 0.0358(6) -0.0146(5) -0.0113(4) -0.0031(4)
C35 0.0411(6) 0.0198(5) 0.0283(5) -0.0101(4) -0.0131(5) -0.0012(4)
C36 0.0311(5) 0.0258(5) 0.0234(5) -0.0135(4) -0.0075(4) -0.0025(4)

loop_
_atom_type_symbol
_atom_type_description
_atom_type_scat_dispersion_real
_atom_type_scat_dispersion_imag
_atom_type_scat_source
C C 0.0033 0.0016 'International Tables Vol C Tables 4.2.6.8 and 6.1.1.4'
H H 0.0000 0.0000 'International Tables Vol C Tables 4.2.6.8 and 6.1.1.4'
Cl Cl 0.1484 0.1585 'International Tables Vol C Tables 4.2.6.8 and 6.1.1.4'
N N 0.0061 0.0033 'International Tables Vol C Tables 4.2.6.8 and 6.1.1.4'
O O 0.0106 0.0060 'International Tables Vol C Tables 4.2.6.8 and 6.1.1.4'
Rh Rh -1.1178 0.9187 'International Tables Vol C Tables 4.2.6.8 and 6.1.1.4'

loop_
_geom_angle_atom_site_label_1
_geom_angle_atom_site_label_2
_geom_angle_atom_site_label_3
_geom_angle
N1 Rh1 Cl1 94.25(3)
N1 Rh1 C9 100.84(4)
N1 Rh1 C10 96.07(4)
N1 Rh1 C12 122.67(4)
N1 Rh1 C13 159.50(4)
N1 Rh1 C14 136.42(4)
C1 Rh1 Cl1 89.06(3)
C1 Rh1 N1 78.76(4)
C1 Rh1 C9 108.44(4)
C1 Rh1 C10 146.03(4)
C1 Rh1 C12 157.62(4)
C1 Rh1 C13 119.08(4)
C1 Rh1 C14 96.57(4)
C9 Rh1 Cl1 158.72(3)
C9 Rh1 C10 38.97(4)
C9 Rh1 C12 64.11(4)
C9 Rh1 C13 65.26(4)
C9 Rh1 C14 39.13(4)
C10 Rh1 Cl1 124.90(3)
C10 Rh1 C12 36.55(4)
C12 Rh1 Cl1 95.11(3)
C13 Rh1 Cl1 95.96(3)
C13 Rh1 C10 63.55(4)
C13 Rh1 C12 38.65(4)
C14 Rh1 Cl1 129.20(3)
C14 Rh1 C10 64.09(4)
C14 Rh1 C12 63.95(4)
C14 Rh1 C13 38.45(4)
C3 O1 C8 117.27(8)
Rh1 N1 H1 122.7(11)
C3 N1 Rh1 116.15(7)
C3 N1 H1 121.1(11)
C2 C1 Rh1 114.62(7)
C7 C1 Rh1 128.58(8)
C7 C1 C2 116.78(9)
C1 C2 C3 113.68(9)
C4 C2 C1 122.63(10)
C4 C2 C3 123.64(9)
O1 C3 C2 116.35(9)
N1 C3 O1 127.26(10)
N1 C3 C2 116.39(9)
C2 C4 H4 120.5
C5 C4 C2 119.09(10)
C5 C4 H4 120.5
C4 C5 H5 120.2
C4 C5 C6 119.64(10)
C6 C5 H5 120.2
C5 C6 H6 119.6
C5 C6 C7 120.85(10)
C7 C6 H6 119.6
C1 C7 H7 119.5
C6 C7 C1 121.01(10)
C6 C7 H7 119.5
O1 C8 H8A 109.5
O1 C8 H8B 109.5
O1 C8 H8C 109.5
H8A C8 H8B 109.5
H8A C8 H8C 109.5
H8B C8 H8C 109.5
C10 C9 Rh1 74.56(6)
C10 C9 C18 125.63(11)
C14 C9 Rh1 71.90(6)
C14 C9 C10 107.52(9)
C14 C9 C18 126.29(11)
C18 C9 Rh1 125.86(8)
C9 C10 Rh1 66.47(6)
C9 C10 C11 123.98(10)
C11 C10 Rh1 126.16(7)
C12 C10 Rh1 72.11(6)
C12 C10 C9 108.36(9)
C12 C10 C11 127.65(10)
C10 C11 H11A 109.5
C10 C11 H11B 109.5
C10 C11 H11C 109.5
H11A C11 H11B 109.5
H11A C11 H11C 109.5
H11B C11 H11C 109.5
C10 C12 Rh1 71.34(6)
C10 C12 C13 107.98(9)
C10 C12 C17 127.74(11)
C13 C12 Rh1 67.85(6)
C13 C12 C17 124.27(10)
C17 C12 Rh1 125.17(8)
C12 C13 Rh1 73.49(6)
C12 C13 C16 124.71(11)
C14 C13 Rh1 70.63(6)
C14 C13 C12 107.89(9)
C14 C13 C16 127.08(11)
C16 C13 Rh1 126.57(8)
C9 C14 Rh1 68.97(6)
C9 C14 C15 124.14(12)
C13 C14 Rh1 70.92(6)
C13 C14 C9 107.91(9)
C13 C14 C15 127.92(12)
C15 C14 Rh1 127.15(8)
C14 C15 H15A 109.5
C14 C15 H15B 109.5
C14 C15 H15C 109.5
H15A C15 H15B 109.5
H15A C15 H15C 109.5
H15B C15 H15C 109.5
C13 C16 H16A 109.5
C13 C16 H16B 109.5
C13 C16 H16C 109.5
H16A C16 H16B 109.5
H16A C16 H16C 109.5
H16B C16 H16C 109.5
C12 C17 H17A 109.5
C12 C17 H17B 109.5
C12 C17 H17C 109.5
H17A C17 H17B 109.5
H17A C17 H17C 109.5
H17B C17 H17C 109.5
C9 C18 H18A 109.5
C9 C18 H18B 109.5
C9 C18 H18C 109.5
H18A C18 H18B 109.5
H18A C18 H18C 109.5
H18B C18 H18C 109.5
N2 Rh2 Cl2 95.15(3)
N2 Rh2 C27 96.17(4)
N2 Rh2 C28 98.51(4)
N2 Rh2 C30 133.21(4)
N2 Rh2 C31 159.66(4)
N2 Rh2 C33 124.43(4)
C19 Rh2 Cl2 91.39(3)
C19 Rh2 N2 78.37(4)
C19 Rh2 C27 146.76(4)
C19 Rh2 C28 108.74(4)
C19 Rh2 C30 95.66(4)
C19 Rh2 C31 117.38(4)
C19 Rh2 C33 155.89(4)
C27 Rh2 Cl2 121.83(3)
C27 Rh2 C33 36.26(4)
C28 Rh2 Cl2 157.55(3)
C28 Rh2 C27 39.02(4)
C28 Rh2 C30 39.13(4)
C28 Rh2 C31 65.18(4)
C28 Rh2 C33 63.72(4)
C30 Rh2 Cl2 131.57(3)
C30 Rh2 C27 64.13(4)
C30 Rh2 C33 63.64(4)
C31 Rh2 Cl2 97.13(3)
C31 Rh2 C27 63.54(4)
C31 Rh2 C30 38.35(4)
C31 Rh2 C33 38.59(4)
C33 Rh2 Cl2 93.85(3)
C25 O2 C26 117.29(8)
Rh2 N2 H2 125.5(10)
C25 N2 Rh2 115.87(7)
C25 N2 H2 118.6(10)
C20 C19 Rh2 114.56(7)
C24 C19 Rh2 129.08(8)
C24 C19 C20 116.36(9)
C19 C20 C25 113.63(9)
C21 C20 C19 123.00(9)
C21 C20 C25 123.25(10)
C20 C21 H21 120.5
C22 C21 C20 118.97(10)
C22 C21 H21 120.5
C21 C22 H22 120.3
C21 C22 C23 119.31(10)
C23 C22 H22 120.3
C22 C23 H23 119.3
C22 C23 C24 121.41(10)
C24 C23 H23 119.3
C19 C24 H24 119.5
C23 C24 C19 120.93(10)
C23 C24 H24 119.5
O2 C25 C20 115.80(9)
N2 C25 O2 127.76(9)
N2 C25 C20 116.43(9)
O2 C26 H26A 109.5
O2 C26 H26B 109.5
O2 C26 H26C 109.5
H26A C26 H26B 109.5
H26A C26 H26C 109.5
H26B C26 H26C 109.5
C28 C27 Rh2 66.09(5)
C28 C27 C36 124.45(10)
C33 C27 Rh2 72.60(6)
C33 C27 C28 108.03(9)
C33 C27 C36 127.50(10)
C36 C27 Rh2 125.36(7)
C27 C28 Rh2 74.89(6)
C27 C28 C29 125.88(10)
C29 C28 Rh2 124.30(8)
C30 C28 Rh2 72.19(6)
C30 C28 C27 107.77(9)
C30 C28 C29 125.95(10)
C28 C29 H29A 109.5
C28 C29 H29B 109.5
C28 C29 H29C 109.5
H29A C29 H29B 109.5
H29A C29 H29C 109.5
H29B C29 H29C 109.5
C28 C30 Rh2 68.68(6)
C28 C30 C35 124.84(10)
C31 C30 Rh2 70.74(6)
C31 C30 C28 107.66(9)
C31 C30 C35 127.47(10)
C35 C30 Rh2 127.50(8)
C30 C31 Rh2 70.91(6)
C30 C31 C32 127.00(10)
C30 C31 C33 107.90(9)
C32 C31 Rh2 126.37(8)
C33 C31 Rh2 74.14(6)
C33 C31 C32 124.69(10)
C31 C32 H32A 109.5
C31 C32 H32B 109.5
C31 C32 H32C 109.5
H32A C32 H32B 109.5
H32A C32 H32C 109.5
H32B C32 H32C 109.5
C27 C33 Rh2 71.15(6)
C27 C33 C31 108.19(9)
C27 C33 C34 127.48(10)
C31 C33 Rh2 67.26(6)
C31 C33 C34 124.32(10)
C34 C33 Rh2 126.27(8)
C33 C34 H34A 109.5
C33 C34 H34B 109.5
C33 C34 H34C 109.5
H34A C34 H34B 109.5
H34A C34 H34C 109.5
H34B C34 H34C 109.5
C30 C35 H35A 109.5
C30 C35 H35B 109.5
C30 C35 H35C 109.5
H35A C35 H35B 109.5
H35A C35 H35C 109.5
H35B C35 H35C 109.5
C27 C36 H36A 109.5
C27 C36 H36B 109.5
C27 C36 H36C 109.5
H36A C36 H36B 109.5
H36A C36 H36C 109.5
H36B C36 H36C 109.5

loop_
_geom_bond_atom_site_label_1
_geom_bond_atom_site_label_2
_geom_bond_distance
Rh1 Cl1 2.4032(3)
Rh1 N1 2.0757(8)
Rh1 C1 2.0252(10)
Rh1 C9 2.1226(10)
Rh1 C10 2.2316(10)
Rh1 C12 2.2415(10)
Rh1 C13 2.1654(10)
Rh1 C14 2.1615(10)
O1 C3 1.3368(12)
O1 C8 1.4446(13)
N1 H1 0.902(13)
N1 C3 1.2858(13)
C1 C2 1.4087(14)
C1 C7 1.3970(14)
C2 C3 1.4602(14)
C2 C4 1.3949(14)
C4 H4 0.9500
C4 C5 1.3830(16)
C5 H5 0.9500
C5 C6 1.3927(17)
C6 H6 0.9500
C6 C7 1.3932(15)
C7 H7 0.9500
C8 H8A 0.9800
C8 H8B 0.9800
C8 H8C 0.9800
C9 C10 1.4560(15)
C9 C14 1.4350(16)
C9 C18 1.5019(16)
C10 C11 1.4931(15)
C10 C12 1.4028(15)
C11 H11A 0.9800
C11 H11B 0.9800
C11 H11C 0.9800
C12 C13 1.4603(15)
C12 C17 1.4944(16)
C13 C14 1.4248(16)
C13 C16 1.4969(16)
C14 C15 1.4924(16)
C15 H15A 0.9800
C15 H15B 0.9800
C15 H15C 0.9800
C16 H16A 0.9800
C16 H16B 0.9800
C16 H16C 0.9800
C17 H17A 0.9800
C17 H17B 0.9800
C17 H17C 0.9800
C18 H18A 0.9800
C18 H18B 0.9800
C18 H18C 0.9800
Rh2 Cl2 2.4168(3)
Rh2 N2 2.0881(9)
Rh2 C19 2.0335(10)
Rh2 C27 2.2410(10)
Rh2 C28 2.1221(10)
Rh2 C30 2.1689(10)
Rh2 C31 2.1666(10)
Rh2 C33 2.2597(10)
O2 C25 1.3350(12)
O2 C26 1.4436(13)
N2 H2 0.906(13)
N2 C25 1.2861(13)
C19 C20 1.4099(14)
C19 C24 1.3998(14)
C20 C21 1.3982(14)
C20 C25 1.4624(14)
C21 H21 0.9500
C21 C22 1.3864(15)
C22 H22 0.9500
C22 C23 1.3883(17)
C23 H23 0.9500
C23 C24 1.3950(15)
C24 H24 0.9500
C26 H26A 0.9800
C26 H26B 0.9800
C26 H26C 0.9800
C27 C28 1.4614(14)
C27 C33 1.4005(15)
C27 C36 1.4975(15)
C28 C29 1.4973(16)
C28 C30 1.4377(15)
C29 H29A 0.9800
C29 H29B 0.9800
C29 H29C 0.9800
C30 C31 1.4240(15)
C30 C35 1.4971(15)
C31 C32 1.4976(16)
C31 C33 1.4654(15)
C32 H32A 0.9800
C32 H32B 0.9800
C32 H32C 0.9800
C33 C34 1.4971(15)
C34 H34A 0.9800
C34 H34B 0.9800
C34 H34C 0.9800
C35 H35A 0.9800
C35 H35B 0.9800
C35 H35C 0.9800
C36 H36A 0.9800
C36 H36B 0.9800
C36 H36C 0.9800

loop_
_geom_hbond_atom_site_label_D
_geom_hbond_atom_site_label_H
_geom_hbond_atom_site_label_A
_geom_hbond_distance_DH
_geom_hbond_distance_HA
_geom_hbond_distance_DA
_geom_hbond_angle_DHA
_geom_hbond_publ_flag
N1 H1 Cl2 0.902(13) 2.472(14) 3.3487(9) 164.1(15) yes
N2 H2 Cl1 0.906(13) 2.465(13) 3.3476(9) 164.7(14) yes
